data_4100669
_journal_name_full 'Journal of the American Chemical Society'
_journal_paper_doi 10.1021/ja043691y
_journal_year 2005
_chemical_formula_moiety 'C27 H52 N4 P, C F3 O3 S, C7 H8, 0.5(C4 H10 O)'
_chemical_formula_sum 'C37 H65 F3 N4 O3.5 P S'
_chemical_formula_weight 741.96
_chemical_melting_point 389
_chemical_name_common '[Mes*NP-PMDETA]OTf'
_space_group_IT_number 2
_space_group_name_Hall '-P 1'
_space_group_name_H-M_alt 'P -1'
_symmetry_cell_setting triclinic
_symmetry_space_group_name_Hall '-P 1'
_symmetry_space_group_name_H-M 'P -1'
_cell_angle_alpha 106.4874(8)
_cell_angle_beta 100.8079(8)
_cell_angle_gamma 98.1714(8)
_cell_formula_units_Z 2
_cell_length_a 10.0330(5)
_cell_length_b 12.5898(6)
_cell_length_c 18.1171(9)
_cell_measurement_temperature 193(2)
_cell_volume 2108.54(18)
_diffrn_ambient_temperature 193(2)
_exptl_crystal_density_diffrn 1.169
_cod_depositor_comments
;
The following automatic conversions were performed:
'_symmetry_cell_setting' value 'Triclinic' changed to 'triclinic'
according to '/home/saulius/struct/CIF-dictionaries/cif_core.dic'
dictionary named 'cif_core.dic' version 2.4.1 from 2010-06-29.

Automatic conversion script
Id: cif_fix_enum 1527 2010-12-29 10:47:43Z saulius 
;
_cod_database_code 4100669

loop_
_symmetry_equiv_pos_as_xyz
'x, y, z'
'-x, -y, -z'

loop_
_atom_site_label
_atom_site_type_symbol
_atom_site_fract_x
_atom_site_fract_y
_atom_site_fract_z
_atom_site_U_iso_or_equiv
_atom_site_adp_type
_atom_site_occupancy
_atom_site_symmetry_multiplicity
_atom_site_calc_flag
_atom_site_refinement_flags
_atom_site_disorder_assembly
_atom_site_disorder_group
P P 0.69367(7) 0.14178(5) 0.29880(4) 0.0342(2) Uani 1 1 d . . .
N1 N 0.5835(2) 0.03604(18) 0.26405(12) 0.0370(5) Uani 1 1 d . . .
N3 N 0.6812(2) 0.27128(18) 0.41173(14) 0.0417(5) Uani 1 1 d . . .
N2 N 0.8497(2) 0.09054(17) 0.40405(13) 0.0364(5) Uani 1 1 d . . .
N4 N 0.5901(3) 0.27881(19) 0.24847(16) 0.0492(6) Uani 1 1 d . . .
C25 C 0.5633(3) 0.2581(3) 0.4484(2) 0.0544(8) Uani 1 1 d . . .
H25A H 0.5770 0.3230 0.4963 0.065 Uiso 1 1 calc R . .
H25B H 0.5572 0.1883 0.4625 0.065 Uiso 1 1 calc R . .
H25C H 0.4773 0.2543 0.4108 0.065 Uiso 1 1 calc R . .
C20 C 0.8131(3) 0.2796(2) 0.46929(17) 0.0446(6) Uani 1 1 d . . .
H20A H 0.8138 0.3321 0.5218 0.053 Uiso 1 1 calc R . .
H20B H 0.8924 0.3116 0.4514 0.053 Uiso 1 1 calc R . .
C19 C 0.8308(3) 0.1665(2) 0.47749(16) 0.0425(6) Uani 1 1 d . . .
H19A H 0.9123 0.1775 0.5213 0.051 Uiso 1 1 calc R . .
H19B H 0.7479 0.1315 0.4911 0.051 Uiso 1 1 calc R . .
C21 C 0.6907(3) 0.3771(2) 0.3898(2) 0.0530(8) Uani 1 1 d . . .
H21A H 0.7816 0.3953 0.3775 0.064 Uiso 1 1 calc R . .
H21B H 0.6849 0.4405 0.4354 0.064 Uiso 1 1 calc R . .
C22 C 0.5760(3) 0.3649(2) 0.3189(2) 0.0548(8) Uani 1 1 d . . .
H22A H 0.4850 0.3431 0.3301 0.066 Uiso 1 1 calc R . .
H22B H 0.5798 0.4385 0.3088 0.066 Uiso 1 1 calc R . .
C23 C 0.9892(3) 0.1223(3) 0.39289(18) 0.0461(7) Uani 1 1 d . . .
H23A H 0.9989 0.0698 0.3436 0.055 Uiso 1 1 calc R . .
H23B H 1.0585 0.1189 0.4377 0.055 Uiso 1 1 calc R . .
H23C H 1.0035 0.1996 0.3900 0.055 Uiso 1 1 calc R . .
C24 C 0.8211(3) -0.0280(2) 0.4012(2) 0.0506(7) Uani 1 1 d . . .
H24A H 0.8359 -0.0761 0.3517 0.061 Uiso 1 1 calc R . .
H24B H 0.7247 -0.0499 0.4036 0.061 Uiso 1 1 calc R . .
H24C H 0.8836 -0.0375 0.4464 0.061 Uiso 1 1 calc R . .
C26 C 0.4575(4) 0.2337(3) 0.1888(2) 0.0635(9) Uani 1 1 d . . .
H26A H 0.4699 0.1758 0.1428 0.076 Uiso 1 1 calc R . .
H26B H 0.4259 0.2952 0.1721 0.076 Uiso 1 1 calc R . .
H26C H 0.3882 0.1999 0.2117 0.076 Uiso 1 1 calc R . .
C27 C 0.6976(4) 0.3248(3) 0.2145(3) 0.0697(10) Uani 1 1 d . . .
H27A H 0.7064 0.2658 0.1680 0.084 Uiso 1 1 calc R . .
H27B H 0.7864 0.3506 0.2541 0.084 Uiso 1 1 calc R . .
H27C H 0.6719 0.3888 0.1986 0.084 Uiso 1 1 calc R . .
C1 C 0.5062(2) -0.0733(2) 0.21949(14) 0.0315(5) Uani 1 1 d . . .
C6 C 0.5506(3) -0.1371(2) 0.15344(14) 0.0351(5) Uani 1 1 d . . .
C5 C 0.4737(3) -0.2464(2) 0.11196(15) 0.0415(6) Uani 1 1 d . . .
H5 H 0.5033 -0.2898 0.0682 0.050 Uiso 1 1 calc R . .
C4 C 0.3574(3) -0.2958(2) 0.13027(17) 0.0438(6) Uani 1 1 d . . .
C3 C 0.3164(3) -0.2303(2) 0.19391(16) 0.0394(6) Uani 1 1 d . . .
H3 H 0.2361 -0.2619 0.2073 0.047 Uiso 1 1 calc R . .
C2 C 0.3863(2) -0.1210(2) 0.23935(14) 0.0315(5) Uani 1 1 d . . .
C15 C 0.6755(3) -0.0939(2) 0.12341(16) 0.0427(6) Uani 1 1 d . . .
C16 C 0.8123(3) -0.0674(3) 0.18533(19) 0.0511(7) Uani 1 1 d . . .
H16A H 0.8081 -0.0098 0.2338 0.061 Uiso 1 1 calc R . .
H16B H 0.8885 -0.0389 0.1646 0.061 Uiso 1 1 calc R . .
H16C H 0.8281 -0.1364 0.1973 0.061 Uiso 1 1 calc R . .
C17 C 0.6940(4) -0.1827(3) 0.0498(2) 0.0647(9) Uani 1 1 d . . .
H17A H 0.7744 -0.1520 0.0331 0.078 Uiso 1 1 calc R . .
H17B H 0.6106 -0.2013 0.0067 0.078 Uiso 1 1 calc R . .
H17C H 0.7089 -0.2512 0.0628 0.078 Uiso 1 1 calc R . .
C18 C 0.6529(4) 0.0097(3) 0.0985(2) 0.0608(9) Uani 1 1 d . . .
H18A H 0.6420 0.0695 0.1438 0.073 Uiso 1 1 calc R . .
H18B H 0.5692 -0.0112 0.0553 0.073 Uiso 1 1 calc R . .
H18C H 0.7331 0.0371 0.0803 0.073 Uiso 1 1 calc R . .
C11 C 0.2834(3) -0.4182(3) 0.0828(2) 0.0642(10) Uani 1 1 d . . .
C12 C 0.1445(4) -0.4493(3) 0.1030(3) 0.0839(13) Uani 1 1 d . . .
H12A H 0.1605 -0.4415 0.1596 0.101 Uiso 1 1 calc R . .
H12B H 0.0999 -0.5278 0.0715 0.101 Uiso 1 1 calc R . .
H12C H 0.0841 -0.3987 0.0910 0.101 Uiso 1 1 calc R . .
C13 C 0.3760(5) -0.4975(3) 0.0999(3) 0.0992(16) Uani 1 1 d . . .
H13A H 0.3951 -0.4892 0.1565 0.119 Uiso 1 1 calc R . .
H13B H 0.4635 -0.4790 0.0852 0.119 Uiso 1 1 calc R . .
H13C H 0.3295 -0.5758 0.0690 0.119 Uiso 1 1 calc R . .
C14 C 0.2528(5) -0.4341(4) -0.0060(2) 0.0991(17) Uani 1 1 d . . .
H14A H 0.2062 -0.5127 -0.0358 0.119 Uiso 1 1 calc R . .
H14B H 0.3400 -0.4166 -0.0213 0.119 Uiso 1 1 calc R . .
H14C H 0.1926 -0.3832 -0.0179 0.119 Uiso 1 1 calc R . .
C7 C 0.3296(3) -0.0581(2) 0.30938(15) 0.0355(6) Uani 1 1 d . . .
C8 C 0.4356(3) -0.0358(2) 0.38747(15) 0.0434(6) Uani 1 1 d . . .
H8A H 0.3993 0.0039 0.4318 0.052 Uiso 1 1 calc R . .
H8B H 0.5224 0.0111 0.3874 0.052 Uiso 1 1 calc R . .
H8C H 0.4532 -0.1079 0.3932 0.052 Uiso 1 1 calc R . .
C9 C 0.2949(3) 0.0527(2) 0.29942(17) 0.0437(6) Uani 1 1 d . . .
H9A H 0.2595 0.0917 0.3443 0.052 Uiso 1 1 calc R . .
H9B H 0.2243 0.0357 0.2500 0.052 Uiso 1 1 calc R . .
H9C H 0.3788 0.1013 0.2976 0.052 Uiso 1 1 calc R . .
C10 C 0.1949(3) -0.1272(2) 0.31547(18) 0.0473(7) Uani 1 1 d . . .
H10A H 0.1640 -0.0839 0.3609 0.057 Uiso 1 1 calc R . .
H10B H 0.2121 -0.1988 0.3226 0.057 Uiso 1 1 calc R . .
H10C H 0.1229 -0.1429 0.2668 0.057 Uiso 1 1 calc R . .
S S 0.18269(9) 0.41016(7) 0.36358(6) 0.0621(3) Uani 1 1 d . . .
F1A F 0.2042(4) 0.3340(3) 0.2154(2) 0.0842(11) Uiso 0.60 1 d P A 1
F2A F 0.0347(5) 0.2354(4) 0.2423(3) 0.0926(12) Uiso 0.60 1 d P A 1
F3A F 0.0189(5) 0.3853(4) 0.2194(3) 0.0825(12) Uiso 0.60 1 d P A 1
F1B F 0.2913(7) 0.4588(6) 0.2594(4) 0.0925(17) Uiso 0.40 1 d P B 2
F2B F 0.0623(8) 0.4338(7) 0.2396(4) 0.091(2) Uiso 0.40 1 d P B 2
F3B F 0.1939(7) 0.5798(6) 0.3257(4) 0.0959(18) Uiso 0.40 1 d P B 2
O1 O 0.0602(3) 0.4145(2) 0.39212(16) 0.0710(7) Uani 1 1 d . C .
O2A O 0.2440(5) 0.5228(4) 0.3626(3) 0.0828(13) Uiso 0.60 1 d P C 1
O3A O 0.2646(5) 0.3420(4) 0.3829(3) 0.0746(11) Uiso 0.60 1 d P C 1
O2B O 0.3202(8) 0.4646(7) 0.4244(5) 0.091(2) Uiso 0.40 1 d P C 2
O3B O 0.2087(8) 0.2917(6) 0.3308(5) 0.0805(18) Uiso 0.40 1 d P C 2
C28A C 0.1066(6) 0.3417(5) 0.2556(3) 0.0541(12) Uiso 0.60 1 d P A 1
C28B C 0.1878(10) 0.4718(8) 0.2949(6) 0.064(2) Uiso 0.40 1 d P B 2
C29S C 0.8335(9) -0.3672(7) 0.2138(5) 0.0647(19) Uiso 0.50 1 d P D 1
H29A H 0.7547 -0.3724 0.1709 0.078 Uiso 0.50 1 calc PR D 1
H29B H 0.8695 -0.4369 0.2007 0.078 Uiso 0.50 1 calc PR D 1
H29C H 0.9067 -0.3025 0.2204 0.078 Uiso 0.50 1 calc PR D 1
C30S C 0.7875(6) -0.3520(4) 0.2889(3) 0.0390(11) Uiso 0.50 1 d P D 1
C31S C 0.6488(8) -0.3184(6) 0.3005(5) 0.0478(19) Uiso 0.50 1 d P D 1
H31S H 0.5904 -0.3043 0.2582 0.057 Uiso 0.50 1 calc PR D 1
C32S C 0.6109(7) -0.3092(5) 0.3623(4) 0.0543(15) Uiso 0.50 1 d P D 1
H32S H 0.5226 -0.2920 0.3657 0.065 Uiso 0.50 1 calc PR D 1
C33S C 0.6974(7) -0.3241(6) 0.4284(4) 0.0517(15) Uiso 0.50 1 d P D 1
H33S H 0.6691 -0.3132 0.4767 0.062 Uiso 0.50 1 calc PR D 1
C34S C 0.8165(6) -0.3528(5) 0.4226(4) 0.0407(12) Uiso 0.50 1 d P D 1
H34S H 0.8718 -0.3643 0.4672 0.049 Uiso 0.50 1 calc PR D 1
C35S C 0.8658(7) -0.3673(5) 0.3541(4) 0.0324(13) Uiso 0.50 1 d P D 1
H35S H 0.9531 -0.3877 0.3528 0.039 Uiso 0.50 1 calc PR D 1
C36S C 0.6289(9) -0.3069(7) 0.4158(5) 0.073(2) Uiso 0.50 1 d P E 2
H36A H 0.6284 -0.2259 0.4348 0.088 Uiso 0.50 1 calc PR E 2
H36B H 0.6671 -0.3312 0.4607 0.088 Uiso 0.50 1 calc PR E 2
H36C H 0.5338 -0.3499 0.3906 0.088 Uiso 0.50 1 calc PR E 2
C37S C 0.7095(8) -0.3262(6) 0.3614(4) 0.0614(17) Uiso 0.50 1 d P E 2
C38S C 0.6708(7) -0.3247(5) 0.2805(4) 0.0394(16) Uiso 0.50 1 d P E 2
H38S H 0.5829 -0.3079 0.2639 0.047 Uiso 0.50 1 calc PR E 2
C39S C 0.7431(9) -0.3436(7) 0.2302(5) 0.073(2) Uiso 0.50 1 d P E 2
H39S H 0.7090 -0.3388 0.1789 0.088 Uiso 0.50 1 calc PR E 2
C40S C 0.8730(9) -0.3717(7) 0.2484(6) 0.074(2) Uiso 0.50 1 d P E 2
H40S H 0.9277 -0.3868 0.2106 0.088 Uiso 0.50 1 calc PR E 2
C41S C 0.9167(9) -0.3761(7) 0.3231(5) 0.0691(19) Uiso 0.50 1 d P E 2
H41S H 1.0049 -0.3940 0.3372 0.083 Uiso 0.50 1 calc PR E 2
C42S C 0.8388(7) -0.3558(6) 0.3802(6) 0.0487(17) Uiso 0.50 1 d P E 2
H42S H 0.8726 -0.3620 0.4311 0.058 Uiso 0.50 1 calc PR E 2

loop_
_atom_site_aniso_label
_atom_site_aniso_U_11
_atom_site_aniso_U_22
_atom_site_aniso_U_33
_atom_site_aniso_U_23
_atom_site_aniso_U_13
_atom_site_aniso_U_12
P 0.0315(4) 0.0323(4) 0.0365(4) 0.0076(3) 0.0120(3) 0.0006(3)
N1 0.0354(11) 0.0352(11) 0.0387(11) 0.0097(9) 0.0111(9) 0.0029(9)
N3 0.0336(11) 0.0294(11) 0.0561(14) 0.0075(10) 0.0086(10) 0.0029(9)
N2 0.0311(11) 0.0337(11) 0.0423(12) 0.0116(9) 0.0067(9) 0.0038(9)
N4 0.0500(14) 0.0347(12) 0.0645(16) 0.0206(11) 0.0123(12) 0.0054(10)
C25 0.0434(16) 0.0431(16) 0.071(2) 0.0064(14) 0.0197(15) 0.0070(13)
C20 0.0368(14) 0.0393(15) 0.0462(15) 0.0022(12) 0.0053(12) 0.0015(11)
C19 0.0374(14) 0.0477(15) 0.0388(14) 0.0122(12) 0.0067(11) 0.0039(12)
C21 0.0545(18) 0.0289(14) 0.070(2) 0.0122(13) 0.0092(15) 0.0074(12)
C22 0.0532(18) 0.0330(14) 0.078(2) 0.0180(14) 0.0117(16) 0.0138(13)
C23 0.0334(14) 0.0518(17) 0.0498(16) 0.0132(13) 0.0079(12) 0.0072(12)
C24 0.0463(16) 0.0397(15) 0.0654(19) 0.0210(14) 0.0076(14) 0.0070(12)
C26 0.067(2) 0.0524(19) 0.068(2) 0.0256(17) -0.0018(17) 0.0121(16)
C27 0.077(2) 0.0475(18) 0.097(3) 0.0360(19) 0.037(2) 0.0061(17)
C1 0.0295(12) 0.0311(12) 0.0312(12) 0.0081(10) 0.0052(10) 0.0044(10)
C6 0.0313(13) 0.0407(14) 0.0318(12) 0.0109(11) 0.0066(10) 0.0050(10)
C5 0.0402(14) 0.0422(15) 0.0336(13) -0.0003(11) 0.0093(11) 0.0063(12)
C4 0.0352(14) 0.0391(15) 0.0447(15) -0.0015(12) 0.0076(12) 0.0012(11)
C3 0.0290(13) 0.0377(14) 0.0456(15) 0.0057(11) 0.0118(11) 0.0002(10)
C2 0.0289(12) 0.0310(12) 0.0321(12) 0.0076(10) 0.0065(10) 0.0049(10)
C15 0.0452(15) 0.0449(15) 0.0386(14) 0.0098(12) 0.0199(12) 0.0057(12)
C16 0.0370(15) 0.0519(17) 0.0632(19) 0.0126(15) 0.0207(14) 0.0061(13)
C17 0.069(2) 0.067(2) 0.0551(19) 0.0062(16) 0.0384(17) 0.0019(17)
C18 0.078(2) 0.066(2) 0.0495(18) 0.0295(16) 0.0266(17) 0.0122(17)
C11 0.0468(17) 0.0474(18) 0.070(2) -0.0177(16) 0.0174(16) -0.0092(14)
C12 0.061(2) 0.054(2) 0.100(3) -0.022(2) 0.028(2) -0.0227(17)
C13 0.084(3) 0.0367(19) 0.145(4) -0.015(2) 0.029(3) 0.0029(18)
C14 0.070(3) 0.102(3) 0.068(3) -0.038(2) 0.013(2) -0.025(2)
C7 0.0342(13) 0.0352(13) 0.0372(13) 0.0089(11) 0.0134(11) 0.0066(10)
C8 0.0504(16) 0.0436(15) 0.0356(14) 0.0111(12) 0.0116(12) 0.0093(12)
C9 0.0403(15) 0.0408(15) 0.0506(16) 0.0116(12) 0.0140(12) 0.0119(12)
C10 0.0440(16) 0.0436(15) 0.0523(16) 0.0064(13) 0.0247(13) 0.0034(12)
S 0.0623(5) 0.0554(5) 0.0698(6) 0.0122(4) 0.0344(4) 0.0078(4)
O1 0.0779(17) 0.0721(16) 0.0862(17) 0.0352(14) 0.0507(14) 0.0277(13)

loop_
_geom_bond_atom_site_label_1
_geom_bond_atom_site_label_2
_geom_bond_distance
_geom_bond_site_symmetry_2
_geom_bond_publ_flag
P N1 1.495(2) . ?
P N3 2.263(2) . ?
P N4 2.436(2) . ?
P N2 2.524(2) . ?
N1 C1 1.407(3) . ?
N3 C25 1.472(4) . ?
N3 C21 1.490(4) . ?
N3 C20 1.493(3) . ?
N2 C24 1.463(3) . ?
N2 C19 1.465(3) . ?
N2 C23 1.467(3) . ?
N4 C22 1.466(4) . ?
N4 C27 1.468(4) . ?
N4 C26 1.469(4) . ?
C20 C19 1.504(4) . ?
C21 C22 1.511(4) . ?
C1 C2 1.420(3) . ?
C1 C6 1.425(3) . ?
C6 C5 1.395(4) . ?
C6 C15 1.546(4) . ?
C5 C4 1.383(4) . ?
C4 C3 1.383(4) . ?
C4 C11 1.533(4) . ?
C3 C2 1.389(3) . ?
C2 C7 1.546(3) . ?
C15 C16 1.528(4) . ?
C15 C18 1.529(4) . ?
C15 C17 1.538(4) . ?
C11 C13 1.513(6) . ?
C11 C14 1.530(6) . ?
C11 C12 1.532(5) . ?
C7 C8 1.529(4) . ?
C7 C9 1.534(4) . ?
C7 C10 1.539(4) . ?
S O3A 1.341(5) . ?
S O1 1.422(2) . ?
S O2A 1.470(5) . ?
S O3B 1.521(7) . ?
S O2B 1.522(8) . ?
S C28B 1.647(9) . ?
S C28A 1.856(5) . ?
F1A C28A 1.324(6) . ?
F2A C28A 1.359(7) . ?
F3A C28A 1.277(6) . ?
F1B C28B 1.326(11) . ?
F2B C28B 1.380(11) . ?
F3B C28B 1.303(11) . ?
C29S C30S 1.487(9) . ?
C30S C35S 1.370(8) . ?
C30S C31S 1.546(9) . ?
C31S C32S 1.228(10) . ?
C32S C33S 1.416(10) . ?
C33S C34S 1.311(9) . ?
C34S C35S 1.394(8) . ?
C36S C37S 1.381(11) . ?
C37S C42S 1.407(10) . ?
C37S C38S 1.450(10) . ?
C38S C39S 1.260(11) . ?
C39S C40S 1.403(12) . ?
C40S C41S 1.362(12) . ?
C41S C42S 1.399(11) . ?
